data_4066273
loop_
_publ_author_name
'Unverhau, Kerstin'
'L\"ubbe, Gerrit'
'Wibbeling, Birgit'
'Fr\"ohlich, Roland'
'Kehr, Gerald'
'Erker, Gerhard'

_publ_section_title
;
 Frustrated Lewis Pair Reactions at the [3]Ferrocenophane
 Framework&#x2020;
;
_journal_issue 21
_journal_name_full Organometallics
_journal_page_first 5320
_journal_paper_doi 10.1021/om100378y
_journal_volume 29
_journal_year 2010
_chemical_formula_sum 'C24 H27 F3 Fe N2'
_chemical_formula_weight 456.33
_chemical_name_systematic
; 
 ? 
;
_space_group_IT_number 2
_symmetry_cell_setting triclinic
_symmetry_space_group_name_Hall '-P 1'
_symmetry_space_group_name_H-M 'P -1'
_atom_sites_solution_hydrogens 'at N2 from difmap, others geom'
_atom_sites_solution_primary direct
_atom_sites_solution_secondary difmap
_audit_creation_method SHELXL-97
_cell_angle_alpha 95.678(1)
_cell_angle_beta 100.152(1)
_cell_angle_gamma 99.068(3)
_cell_formula_units_Z 2
_cell_length_a 7.4963(2)
_cell_length_b 9.2434(3)
_cell_length_c 15.7850(6)
_cell_measurement_reflns_used 2343
_cell_measurement_temperature 223(2)
_cell_measurement_theta_max 27.88
_cell_measurement_theta_min 4.08
_cell_volume 1054.11(6)
_computing_cell_refinement 'Collect (Nonius B.V., 1998)'
_computing_data_collection 'Collect (Nonius B.V., 1998)'
_computing_data_reduction 'Denzo-SMN (Otwinowski & Minor, 1997)'
_computing_molecular_graphics 'XP (BrukerAXS, 2000)'
_computing_publication_material 'SHELXL-97 (Sheldrick, 1997)'
_computing_structure_refinement 'SHELXL-97 (Sheldrick, 1997)'
_computing_structure_solution 'SHELXS-97 (Sheldrick, 1990)'
_diffrn_ambient_temperature 223(2)
_diffrn_measured_fraction_theta_full 0.953
_diffrn_measured_fraction_theta_max 0.953
_diffrn_measurement_device_type 'Nonius KappaCCD APEXII'
_diffrn_measurement_method '\w and \f scans'
_diffrn_radiation_monochromator 'Montel mirror'
_diffrn_radiation_source 'rotating anode Nonius FR591'
_diffrn_radiation_type MoK\a
_diffrn_radiation_wavelength 0.71073
_diffrn_reflns_av_R_equivalents 0.049
_diffrn_reflns_av_sigmaI/netI 0.0418
_diffrn_reflns_limit_h_max 9
_diffrn_reflns_limit_h_min -9
_diffrn_reflns_limit_k_max 12
_diffrn_reflns_limit_k_min -10
_diffrn_reflns_limit_l_max 20
_diffrn_reflns_limit_l_min -19
_diffrn_reflns_number 8685
_diffrn_reflns_theta_full 27.84
_diffrn_reflns_theta_max 27.84
_diffrn_reflns_theta_min 4.21
_exptl_absorpt_coefficient_mu 0.754
_exptl_absorpt_correction_T_max 0.9284
_exptl_absorpt_correction_T_min 0.8637
_exptl_absorpt_correction_type multi-scan
_exptl_absorpt_process_details 'Denzo (Otwinowski, Borek, Majewski & Minor, 2003)'
_exptl_crystal_colour yellow
_exptl_crystal_density_diffrn 1.438
_exptl_crystal_density_method 'not measured'
_exptl_crystal_description block
_exptl_crystal_F_000 476
_exptl_crystal_size_max 0.20
_exptl_crystal_size_mid 0.15
_exptl_crystal_size_min 0.10
_refine_diff_density_max 1.543
_refine_diff_density_min -0.763
_refine_diff_density_rms 0.119
_refine_ls_extinction_method none
_refine_ls_goodness_of_fit_ref 1.051
_refine_ls_hydrogen_treatment mixed
_refine_ls_matrix_type full
_refine_ls_number_parameters 278
_refine_ls_number_reflns 4771
_refine_ls_number_restraints 0
_refine_ls_restrained_S_all 1.051
_refine_ls_R_factor_all 0.0893
_refine_ls_R_factor_gt 0.0842
_refine_ls_shift/su_max 0.000
_refine_ls_shift/su_mean 0.000
_refine_ls_structure_factor_coef Fsqd
_refine_ls_weighting_details 'calc w=1/[\s^2^(Fo^2^)+(0.0483P)^2^+12.3255P] where P=(Fo^2^+2Fc^2^)/3'
_refine_ls_weighting_scheme calc
_refine_ls_wR_factor_gt 0.2606
_refine_ls_wR_factor_ref 0.2636
_reflns_number_gt 4380
_reflns_number_total 4771
_reflns_threshold_expression >2sigma(I)
_cod_data_source_file om100378y_si_002.cif
_cod_data_source_block erk5276
_cod_original_sg_symbol_H-M P-1
_cod_database_code 4066273

loop_
_symmetry_equiv_pos_as_xyz
'x, y, z'
'-x, -y, -z'

loop_
_atom_site_label
_atom_site_type_symbol
_atom_site_fract_x
_atom_site_fract_y
_atom_site_fract_z
_atom_site_U_iso_or_equiv
_atom_site_adp_type
_atom_site_occupancy
_atom_site_symmetry_multiplicity
_atom_site_calc_flag
_atom_site_refinement_flags
Fe Fe 0.80018(12) 0.70073(10) 0.66560(6) 0.0299(3) Uani 1 1 d .
C1 C 1.0740(9) 0.7172(8) 0.7017(5) 0.0363(14) Uani 1 1 d .
C2 C 1.0089(10) 0.6111(8) 0.6273(5) 0.0431(16) Uani 1 1 d .
H2 H 1.0213 0.5112 0.6238 0.052 Uiso 1 1 calc R
C3 C 0.9204(11) 0.6807(9) 0.5579(5) 0.0457(17) Uani 1 1 d .
H3 H 0.8633 0.6347 0.5018 0.055 Uiso 1 1 calc R
C4 C 0.9358(10) 0.8308(9) 0.5902(5) 0.0422(16) Uani 1 1 d .
H4 H 0.8904 0.9031 0.5588 0.051 Uiso 1 1 calc R
C5 C 1.0320(9) 0.8550(8) 0.6786(5) 0.0385(15) Uani 1 1 d .
H5 H 1.0622 0.9457 0.7149 0.046 Uiso 1 1 calc R
C6 C 1.1602(10) 0.6904(8) 0.7930(5) 0.0421(16) Uani 1 1 d .
H6 H 1.2892 0.7437 0.8058 0.051 Uiso 1 1 calc R
C7 C 1.1664(11) 0.5263(9) 0.7967(6) 0.0497(19) Uani 1 1 d .
H7A H 1.0445 0.4684 0.7743 0.074 Uiso 1 1 calc R
H7B H 1.2072 0.5105 0.8563 0.074 Uiso 1 1 calc R
H7C H 1.2516 0.4959 0.7617 0.074 Uiso 1 1 calc R
C8 C 1.0636(9) 0.7531(8) 0.8634(5) 0.0405(15) Uani 1 1 d .
H8A H 1.1413 0.7530 0.9202 0.049 Uiso 1 1 calc R
H8B H 1.0571 0.8564 0.8561 0.049 Uiso 1 1 calc R
C9 C 0.8675(9) 0.6721(7) 0.8647(4) 0.0335(13) Uani 1 1 d .
H9 H 0.8762 0.5697 0.8760 0.040 Uiso 1 1 calc R
C10 C 0.7309(8) 0.6638(7) 0.7809(4) 0.0301(12) Uani 1 1 d .
C11 C 0.6582(9) 0.5373(7) 0.7168(4) 0.0336(13) Uani 1 1 d .
H11 H 0.6841 0.4415 0.7200 0.040 Uiso 1 1 calc R
C12 C 0.5400(9) 0.5827(8) 0.6475(4) 0.0370(14) Uani 1 1 d .
H12 H 0.4760 0.5216 0.5966 0.044 Uiso 1 1 calc R
C13 C 0.5343(8) 0.7339(8) 0.6673(4) 0.0336(13) Uani 1 1 d .
H13 H 0.4676 0.7914 0.6321 0.040 Uiso 1 1 calc R
C14 C 0.6498(8) 0.7837(7) 0.7515(4) 0.0295(12) Uani 1 1 d .
N1 N 0.7907(8) 0.7424(7) 0.9355(4) 0.0405(13) Uani 1 1 d .
C15 C 0.9196(13) 0.7735(12) 1.0195(5) 0.060(2) Uani 1 1 d .
H15A H 0.8543 0.7991 1.0651 0.090 Uiso 1 1 calc R
H15B H 1.0169 0.8553 1.0179 0.090 Uiso 1 1 calc R
H15C H 0.9728 0.6866 1.0310 0.090 Uiso 1 1 calc R
C16 C 0.6252(11) 0.6480(11) 0.9457(5) 0.055(2) Uani 1 1 d .
H16A H 0.6558 0.5572 0.9654 0.083 Uiso 1 1 calc R
H16B H 0.5394 0.6252 0.8905 0.083 Uiso 1 1 calc R
H16C H 0.5691 0.6983 0.9882 0.083 Uiso 1 1 calc R
N2 N 0.6733(8) 0.9243(6) 0.7996(4) 0.0328(11) Uani 1 1 d .
H2A H 0.679(8) 0.910(7) 0.847(4) 0.015(15) Uiso 1 1 d .
C17 C 0.5460(9) 1.0189(7) 0.7681(4) 0.0334(13) Uani 1 1 d .
H17 H 0.4239 0.9559 0.7454 0.040 Uiso 1 1 calc R
C18 C 0.5270(11) 1.1273(9) 0.8420(5) 0.0454(17) Uani 1 1 d .
F1 F 0.6811(8) 1.2233(6) 0.8760(4) 0.0746(16) Uani 1 1 d .
F2 F 0.4776(10) 1.0605(6) 0.9082(3) 0.0790(19) Uani 1 1 d .
F3 F 0.4006(8) 1.2090(6) 0.8178(3) 0.0641(14) Uani 1 1 d .
C19 C 0.6051(9) 1.0970(7) 0.6942(4) 0.0328(13) Uani 1 1 d .
C20 C 0.4738(10) 1.1201(8) 0.6255(5) 0.0404(15) Uani 1 1 d .
H20 H 0.3480 1.0885 0.6248 0.048 Uiso 1 1 calc R
C21 C 0.5277(11) 1.1896(9) 0.5577(5) 0.0456(17) Uani 1 1 d .
H21 H 0.4386 1.2074 0.5119 0.055 Uiso 1 1 calc R
C22 C 0.7115(11) 1.2321(8) 0.5578(5) 0.0454(17) Uani 1 1 d .
H22 H 0.7481 1.2775 0.5114 0.054 Uiso 1 1 calc R
C23 C 0.8430(10) 1.2089(8) 0.6255(5) 0.0464(17) Uani 1 1 d .
H23 H 0.9687 1.2378 0.6249 0.056 Uiso 1 1 calc R
C24 C 0.7901(10) 1.1431(8) 0.6943(5) 0.0401(15) Uani 1 1 d .
H24 H 0.8798 1.1298 0.7412 0.048 Uiso 1 1 calc R

loop_
_atom_site_aniso_label
_atom_site_aniso_U_11
_atom_site_aniso_U_22
_atom_site_aniso_U_33
_atom_site_aniso_U_23
_atom_site_aniso_U_13
_atom_site_aniso_U_12
Fe 0.0276(5) 0.0336(5) 0.0323(5) 0.0079(3) 0.0136(3) 0.0064(3)
C1 0.025(3) 0.042(4) 0.048(4) 0.015(3) 0.017(3) 0.010(3)
C2 0.039(4) 0.042(4) 0.058(4) 0.009(3) 0.027(3) 0.015(3)
C3 0.050(4) 0.059(5) 0.038(4) 0.010(3) 0.028(3) 0.014(3)
C4 0.039(4) 0.051(4) 0.043(4) 0.019(3) 0.019(3) 0.008(3)
C5 0.031(3) 0.040(4) 0.050(4) 0.014(3) 0.019(3) 0.004(3)
C6 0.033(3) 0.046(4) 0.056(4) 0.019(3) 0.021(3) 0.011(3)
C7 0.039(4) 0.051(4) 0.068(5) 0.022(4) 0.019(4) 0.016(3)
C8 0.030(3) 0.045(4) 0.045(4) 0.007(3) 0.005(3) 0.003(3)
C9 0.033(3) 0.040(3) 0.031(3) 0.014(3) 0.008(2) 0.009(3)
C10 0.028(3) 0.034(3) 0.033(3) 0.010(2) 0.014(2) 0.007(2)
C11 0.032(3) 0.031(3) 0.041(3) 0.007(3) 0.016(3) 0.004(2)
C12 0.028(3) 0.043(4) 0.038(3) 0.001(3) 0.009(3) 0.000(3)
C13 0.025(3) 0.047(4) 0.032(3) 0.010(3) 0.007(2) 0.011(3)
C14 0.029(3) 0.037(3) 0.027(3) 0.011(2) 0.011(2) 0.010(2)
N1 0.038(3) 0.056(4) 0.028(3) 0.010(2) 0.006(2) 0.008(3)
C15 0.058(5) 0.085(7) 0.032(4) 0.007(4) 0.002(3) 0.009(5)
C16 0.049(4) 0.084(6) 0.046(4) 0.021(4) 0.031(4) 0.016(4)
N2 0.040(3) 0.033(3) 0.029(3) 0.007(2) 0.008(2) 0.012(2)
C17 0.032(3) 0.035(3) 0.035(3) 0.007(3) 0.008(2) 0.008(2)
C18 0.054(4) 0.048(4) 0.040(4) 0.007(3) 0.014(3) 0.023(3)
F1 0.080(4) 0.068(4) 0.065(3) -0.021(3) -0.001(3) 0.017(3)
F2 0.137(6) 0.075(4) 0.053(3) 0.024(3) 0.056(3) 0.050(4)
F3 0.078(4) 0.067(3) 0.062(3) 0.011(2) 0.023(3) 0.046(3)
C19 0.032(3) 0.030(3) 0.038(3) 0.008(2) 0.008(3) 0.008(2)
C20 0.037(3) 0.043(4) 0.043(4) 0.011(3) 0.010(3) 0.007(3)
C21 0.050(4) 0.051(4) 0.035(3) 0.014(3) 0.003(3) 0.006(3)
C22 0.055(4) 0.042(4) 0.045(4) 0.015(3) 0.021(3) 0.007(3)
C23 0.040(4) 0.040(4) 0.066(5) 0.017(3) 0.023(4) 0.007(3)
C24 0.036(3) 0.035(3) 0.053(4) 0.012(3) 0.010(3) 0.012(3)

loop_
_atom_type_symbol
_atom_type_description
_atom_type_scat_dispersion_real
_atom_type_scat_dispersion_imag
_atom_type_scat_source
C C 0.0033 0.0016 'International Tables Vol C Tables 4.2.6.8 and 6.1.1.4'
H H 0.0000 0.0000 'International Tables Vol C Tables 4.2.6.8 and 6.1.1.4'
N N 0.0061 0.0033 'International Tables Vol C Tables 4.2.6.8 and 6.1.1.4'
F F 0.0171 0.0103 'International Tables Vol C Tables 4.2.6.8 and 6.1.1.4'
Fe Fe 0.3463 0.8444 'International Tables Vol C Tables 4.2.6.8 and 6.1.1.4'

loop_
_geom_angle_atom_site_label_1
_geom_angle_atom_site_label_2
_geom_angle_atom_site_label_3
_geom_angle
C1 Fe C10 98.1(3)
C1 Fe C11 112.4(3)
C10 Fe C11 41.5(3)
C1 Fe C5 41.3(3)
C10 Fe C5 112.8(3)
C11 Fe C5 147.6(3)
C1 Fe C2 40.9(3)
C10 Fe C2 119.7(3)
C11 Fe C2 104.4(3)
C5 Fe C2 68.4(3)
C1 Fe C12 150.7(3)
C10 Fe C12 69.3(3)
C11 Fe C12 41.0(3)
C5 Fe C12 167.9(3)
C2 Fe C12 121.7(3)
C1 Fe C4 69.3(3)
C10 Fe C4 151.2(3)
C11 Fe C4 167.2(3)
C5 Fe C4 41.0(3)
C2 Fe C4 68.1(3)
C12 Fe C4 133.2(3)
C1 Fe C3 69.5(3)
C10 Fe C3 160.2(3)
C11 Fe C3 127.6(3)
C5 Fe C3 68.6(3)
C2 Fe C3 41.1(3)
C12 Fe C3 113.8(3)
C4 Fe C3 40.0(3)
C1 Fe C13 160.2(3)
C10 Fe C13 69.2(2)
C11 Fe C13 68.7(3)
C5 Fe C13 128.3(3)
C2 Fe C13 158.8(3)
C12 Fe C13 40.2(3)
C4 Fe C13 114.3(3)
C3 Fe C13 126.6(3)
C1 Fe C14 120.0(3)
C10 Fe C14 40.6(2)
C11 Fe C14 68.3(2)
C5 Fe C14 105.5(3)
C2 Fe C14 157.2(3)
C12 Fe C14 67.8(3)
C4 Fe C14 122.6(3)
C3 Fe C14 159.2(3)
C13 Fe C14 40.7(2)
C2 C1 C5 107.4(6)
C2 C1 C6 127.4(6)
C5 C1 C6 125.1(7)
C2 C1 Fe 70.5(4)
C5 C1 Fe 70.2(4)
C6 C1 Fe 120.9(4)
C1 C2 C3 109.0(6)
C1 C2 Fe 68.5(4)
C3 C2 Fe 70.6(4)
C1 C2 H2 125.5
C3 C2 H2 125.5
Fe C2 H2 127.0
C4 C3 C2 106.9(7)
C4 C3 Fe 69.6(4)
C2 C3 Fe 68.3(4)
C4 C3 H3 126.5
C2 C3 H3 126.5
Fe C3 H3 127.1
C3 C4 C5 108.6(6)
C3 C4 Fe 70.4(4)
C5 C4 Fe 68.7(4)
C3 C4 H4 125.7
C5 C4 H4 125.7
Fe C4 H4 126.8
C1 C5 C4 108.0(6)
C1 C5 Fe 68.4(4)
C4 C5 Fe 70.3(4)
C1 C5 H5 126.0
C4 C5 H5 126.0
Fe C5 H5 126.8
C7 C6 C1 111.1(7)
C7 C6 C8 111.5(6)
C1 C6 C8 112.5(6)
C7 C6 H6 107.2
C1 C6 H6 107.2
C8 C6 H6 107.2
C6 C7 H7A 109.5
C6 C7 H7B 109.5
H7A C7 H7B 109.5
C6 C7 H7C 109.5
H7A C7 H7C 109.5
H7B C7 H7C 109.5
C9 C8 C6 116.7(6)
C9 C8 H8A 108.1
C6 C8 H8A 108.1
C9 C8 H8B 108.1
C6 C8 H8B 108.1
H8A C8 H8B 107.3
N1 C9 C10 107.6(5)
N1 C9 C8 111.5(6)
C10 C9 C8 114.3(5)
N1 C9 H9 107.8
C10 C9 H9 107.8
C8 C9 H9 107.8
C14 C10 C11 107.3(5)
C14 C10 C9 125.2(6)
C11 C10 C9 127.5(6)
C14 C10 Fe 71.6(3)
C11 C10 Fe 69.3(3)
C9 C10 Fe 124.5(4)
C12 C11 C10 107.8(6)
C12 C11 Fe 69.9(4)
C10 C11 Fe 69.2(3)
C12 C11 H11 126.1
C10 C11 H11 126.1
Fe C11 H11 126.4
C13 C12 C11 109.2(6)
C13 C12 Fe 71.1(4)
C11 C12 Fe 69.1(4)
C13 C12 H12 125.4
C11 C12 H12 125.4
Fe C12 H12 125.9
C12 C13 C14 107.1(5)
C12 C13 Fe 68.7(4)
C14 C13 Fe 69.9(3)
C12 C13 H13 126.4
C14 C13 H13 126.4
Fe C13 H13 126.5
N2 C14 C10 124.9(6)
N2 C14 C13 126.5(5)
C10 C14 C13 108.5(6)
N2 C14 Fe 130.9(4)
C10 C14 Fe 67.8(3)
C13 C14 Fe 69.4(3)
C16 N1 C15 108.5(6)
C16 N1 C9 109.7(6)
C15 N1 C9 113.4(6)
N1 C15 H15A 109.5
N1 C15 H15B 109.5
H15A C15 H15B 109.5
N1 C15 H15C 109.5
H15A C15 H15C 109.5
H15B C15 H15C 109.5
N1 C16 H16A 109.5
N1 C16 H16B 109.5
H16A C16 H16B 109.5
N1 C16 H16C 109.5
H16A C16 H16C 109.5
H16B C16 H16C 109.5
C14 N2 C17 116.3(5)
C14 N2 H2A 105(5)
C17 N2 H2A 117(5)
N2 C17 C18 109.7(5)
N2 C17 C19 111.6(5)
C18 C17 C19 111.6(6)
N2 C17 H17 107.9
C18 C17 H17 107.9
C19 C17 H17 107.9
F3 C18 F1 105.5(7)
F3 C18 F2 106.7(6)
F1 C18 F2 105.8(7)
F3 C18 C17 112.0(6)
F1 C18 C17 113.8(6)
F2 C18 C17 112.4(6)
C24 C19 C20 119.4(6)
C24 C19 C17 120.4(6)
C20 C19 C17 120.2(6)
C21 C20 C19 120.2(7)
C21 C20 H20 119.9
C19 C20 H20 119.9
C22 C21 C20 119.7(7)
C22 C21 H21 120.2
C20 C21 H21 120.2
C23 C22 C21 120.5(7)
C23 C22 H22 119.7
C21 C22 H22 119.7
C22 C23 C24 120.0(7)
C22 C23 H23 120.0
C24 C23 H23 120.0
C23 C24 C19 120.1(7)
C23 C24 H24 120.0
C19 C24 H24 120.0

loop_
_geom_bond_atom_site_label_1
_geom_bond_atom_site_label_2
_geom_bond_distance
Fe C1 2.009(6)
Fe C10 2.025(6)
Fe C11 2.026(6)
Fe C5 2.032(7)
Fe C2 2.035(7)
Fe C12 2.036(6)
Fe C4 2.055(7)
Fe C3 2.066(6)
Fe C13 2.068(6)
Fe C14 2.075(6)
C1 C2 1.413(11)
C1 C5 1.425(9)
C1 C6 1.532(10)
C2 C3 1.439(11)
C2 H2 0.9400
C3 C4 1.410(11)
C3 H3 0.9400
C4 C5 1.432(10)
C4 H4 0.9400
C5 H5 0.9400
C6 C7 1.532(10)
C6 C8 1.544(10)
C6 H6 0.9900
C7 H7A 0.9700
C7 H7B 0.9700
C7 H7C 0.9700
C8 C9 1.545(9)
C8 H8A 0.9800
C8 H8B 0.9800
C9 N1 1.484(9)
C9 C10 1.511(9)
C9 H9 0.9900
C10 C14 1.424(8)
C10 C11 1.435(9)
C11 C12 1.422(9)
C11 H11 0.9400
C12 C13 1.411(10)
C12 H12 0.9400
C13 C14 1.441(9)
C13 H13 0.9400
C14 N2 1.407(8)
N1 C16 1.444(10)
N1 C15 1.471(9)
C15 H15A 0.9700
C15 H15B 0.9700
C15 H15C 0.9700
C16 H16A 0.9700
C16 H16B 0.9700
C16 H16C 0.9700
N2 C17 1.451(8)
N2 H2A 0.76(6)
C17 C18 1.502(9)
C17 C19 1.525(9)
C17 H17 0.9900
C18 F3 1.330(8)
C18 F1 1.332(10)
C18 F2 1.343(9)
C19 C24 1.385(9)
C19 C20 1.389(9)
C20 C21 1.388(10)
C20 H20 0.9400
C21 C22 1.372(11)
C21 H21 0.9400
C22 C23 1.378(11)
C22 H22 0.9400
C23 C24 1.383(10)
C23 H23 0.9400
C24 H24 0.9400

loop_
_geom_torsion_atom_site_label_1
_geom_torsion_atom_site_label_2
_geom_torsion_atom_site_label_3
_geom_torsion_atom_site_label_4
_geom_torsion
C10 Fe C1 C2 126.9(4)
C11 Fe C1 C2 86.3(4)
C5 Fe C1 C2 -117.6(6)
C12 Fe C1 C2 65.3(7)
C4 Fe C1 C2 -80.0(5)
C3 Fe C1 C2 -37.1(4)
C13 Fe C1 C2 175.4(7)
C14 Fe C1 C2 163.4(4)
C10 Fe C1 C5 -115.6(4)
C11 Fe C1 C5 -156.1(4)
C2 Fe C1 C5 117.6(6)
C12 Fe C1 C5 -177.1(5)
C4 Fe C1 C5 37.6(4)
C3 Fe C1 C5 80.5(5)
C13 Fe C1 C5 -67.0(9)
C14 Fe C1 C5 -79.0(5)
C10 Fe C1 C6 4.3(6)
C11 Fe C1 C6 -36.3(6)
C5 Fe C1 C6 119.8(7)
C2 Fe C1 C6 -122.6(7)
C12 Fe C1 C6 -57.3(9)
C4 Fe C1 C6 157.4(7)
C3 Fe C1 C6 -159.7(6)
C13 Fe C1 C6 52.8(11)
C14 Fe C1 C6 40.8(6)
C5 C1 C2 C3 -1.8(7)
C6 C1 C2 C3 173.7(6)
Fe C1 C2 C3 59.1(5)
C5 C1 C2 Fe -60.9(4)
C6 C1 C2 Fe 114.5(6)
C10 Fe C2 C1 -65.8(5)
C11 Fe C2 C1 -107.7(4)
C5 Fe C2 C1 39.0(4)
C12 Fe C2 C1 -148.5(4)
C4 Fe C2 C1 83.3(4)
C3 Fe C2 C1 120.7(6)
C13 Fe C2 C1 -175.7(7)
C14 Fe C2 C1 -39.6(9)
C1 Fe C2 C3 -120.7(6)
C10 Fe C2 C3 173.6(4)
C11 Fe C2 C3 131.6(5)
C5 Fe C2 C3 -81.7(5)
C12 Fe C2 C3 90.8(5)
C4 Fe C2 C3 -37.4(5)
C13 Fe C2 C3 63.6(9)
C14 Fe C2 C3 -160.2(7)
C1 C2 C3 C4 1.2(8)
Fe C2 C3 C4 59.1(5)
C1 C2 C3 Fe -57.9(5)
C1 Fe C3 C4 -81.9(5)
C10 Fe C3 C4 -135.5(8)
C11 Fe C3 C4 175.0(4)
C5 Fe C3 C4 -37.5(4)
C2 Fe C3 C4 -118.9(7)
C12 Fe C3 C4 129.6(5)
C13 Fe C3 C4 85.0(5)
C14 Fe C3 C4 39.5(10)
C1 Fe C3 C2 37.0(4)
C10 Fe C3 C2 -16.6(11)
C11 Fe C3 C2 -66.1(6)
C5 Fe C3 C2 81.3(5)
C12 Fe C3 C2 -111.6(5)
C4 Fe C3 C2 118.9(7)
C13 Fe C3 C2 -156.2(4)
C14 Fe C3 C2 158.4(7)
C2 C3 C4 C5 -0.1(8)
Fe C3 C4 C5 58.1(5)
C2 C3 C4 Fe -58.3(5)
C1 Fe C4 C3 82.4(5)
C10 Fe C4 C3 150.5(6)
C11 Fe C4 C3 -18.0(15)
C5 Fe C4 C3 120.2(6)
C2 Fe C4 C3 38.3(5)
C12 Fe C4 C3 -75.2(6)
C13 Fe C4 C3 -118.7(5)
C14 Fe C4 C3 -164.4(4)
C1 Fe C4 C5 -37.8(4)
C10 Fe C4 C5 30.3(8)
C11 Fe C4 C5 -138.2(12)
C2 Fe C4 C5 -81.9(5)
C12 Fe C4 C5 164.6(4)
C3 Fe C4 C5 -120.2(6)
C13 Fe C4 C5 121.1(4)
C14 Fe C4 C5 75.4(5)
C2 C1 C5 C4 1.7(7)
C6 C1 C5 C4 -173.9(6)
Fe C1 C5 C4 -59.4(4)
C2 C1 C5 Fe 61.1(4)
C6 C1 C5 Fe -114.5(6)
C3 C4 C5 C1 -1.0(7)
Fe C4 C5 C1 58.2(4)
C3 C4 C5 Fe -59.2(5)
C10 Fe C5 C1 75.7(4)
C11 Fe C5 C1 44.3(7)
C2 Fe C5 C1 -38.6(4)
C12 Fe C5 C1 173.3(12)
C4 Fe C5 C1 -119.6(6)
C3 Fe C5 C1 -83.0(5)
C13 Fe C5 C1 156.6(4)
C14 Fe C5 C1 118.1(4)
C1 Fe C5 C4 119.6(6)
C10 Fe C5 C4 -164.7(4)
C11 Fe C5 C4 163.9(5)
C2 Fe C5 C4 81.0(5)
C12 Fe C5 C4 -67.1(15)
C3 Fe C5 C4 36.7(4)
C13 Fe C5 C4 -83.8(5)
C14 Fe C5 C4 -122.3(4)
C2 C1 C6 C7 -1.0(9)
C5 C1 C6 C7 173.7(6)
Fe C1 C6 C7 87.2(6)
C2 C1 C6 C8 -126.8(7)
C5 C1 C6 C8 47.9(9)
Fe C1 C6 C8 -38.6(8)
C7 C6 C8 C9 -54.8(8)
C1 C6 C8 C9 70.8(8)
C6 C8 C9 N1 179.6(6)
C6 C8 C9 C10 -58.1(8)
N1 C9 C10 C14 49.8(8)
C8 C9 C10 C14 -74.6(8)
N1 C9 C10 C11 -130.0(6)
C8 C9 C10 C11 105.6(7)
N1 C9 C10 Fe 140.7(5)
C8 C9 C10 Fe 16.3(8)
C1 Fe C10 C14 127.7(4)
C11 Fe C10 C14 -117.4(5)
C5 Fe C10 C14 87.4(4)
C2 Fe C10 C14 164.8(4)
C12 Fe C10 C14 -79.7(4)
C4 Fe C10 C14 66.4(7)
C3 Fe C10 C14 177.3(8)
C13 Fe C10 C14 -36.6(4)
C1 Fe C10 C11 -114.9(4)
C5 Fe C10 C11 -155.1(4)
C2 Fe C10 C11 -77.8(5)
C12 Fe C10 C11 37.7(4)
C4 Fe C10 C11 -176.1(5)
C3 Fe C10 C11 -65.3(10)
C13 Fe C10 C11 80.9(4)
C14 Fe C10 C11 117.4(5)
C1 Fe C10 C9 7.2(6)
C11 Fe C10 C9 122.0(7)
C5 Fe C10 C9 -33.1(6)
C2 Fe C10 C9 44.3(6)
C12 Fe C10 C9 159.8(6)
C4 Fe C10 C9 -54.1(8)
C3 Fe C10 C9 56.8(11)
C13 Fe C10 C9 -157.1(6)
C14 Fe C10 C9 -120.5(7)
C14 C10 C11 C12 2.4(7)
C9 C10 C11 C12 -177.7(6)
Fe C10 C11 C12 -59.4(4)
C14 C10 C11 Fe 61.9(4)
C9 C10 C11 Fe -118.3(6)
C1 Fe C11 C12 -164.5(4)
C10 Fe C11 C12 119.2(5)
C5 Fe C11 C12 165.6(5)
C2 Fe C11 C12 -122.1(4)
C4 Fe C11 C12 -69.2(14)
C3 Fe C11 C12 -83.7(5)
C13 Fe C11 C12 36.8(4)
C14 Fe C11 C12 80.7(4)
C1 Fe C11 C10 76.3(4)
C5 Fe C11 C10 46.4(6)
C2 Fe C11 C10 118.8(4)
C12 Fe C11 C10 -119.2(5)
C4 Fe C11 C10 171.6(12)
C3 Fe C11 C10 157.1(4)
C13 Fe C11 C10 -82.4(4)
C14 Fe C11 C10 -38.5(3)
C10 C11 C12 C13 -1.0(7)
Fe C11 C12 C13 -60.0(4)
C10 C11 C12 Fe 59.0(4)
C1 Fe C12 C13 150.5(5)
C10 Fe C12 C13 81.9(4)
C11 Fe C12 C13 120.1(5)
C5 Fe C12 C13 -20.4(15)
C2 Fe C12 C13 -165.2(4)
C4 Fe C12 C13 -76.4(5)
C3 Fe C12 C13 -119.2(4)
C14 Fe C12 C13 38.2(4)
C1 Fe C12 C11 30.3(7)
C10 Fe C12 C11 -38.2(4)
C5 Fe C12 C11 -140.6(13)
C2 Fe C12 C11 74.7(5)
C4 Fe C12 C11 163.4(4)
C3 Fe C12 C11 120.6(4)
C13 Fe C12 C11 -120.1(5)
C14 Fe C12 C11 -82.0(4)
C11 C12 C13 C14 -0.8(7)
Fe C12 C13 C14 -59.6(4)
C11 C12 C13 Fe 58.8(4)
C1 Fe C13 C12 -134.6(8)
C10 Fe C13 C12 -82.1(4)
C11 Fe C13 C12 -37.5(4)
C5 Fe C13 C12 174.6(4)
C2 Fe C13 C12 37.0(9)
C4 Fe C13 C12 128.9(4)
C3 Fe C13 C12 84.2(5)
C14 Fe C13 C12 -118.6(5)
C1 Fe C13 C14 -16.0(9)
C10 Fe C13 C14 36.5(4)
C11 Fe C13 C14 81.1(4)
C5 Fe C13 C14 -66.7(5)
C2 Fe C13 C14 155.7(7)
C12 Fe C13 C14 118.6(5)
C4 Fe C13 C14 -112.4(4)
C3 Fe C13 C14 -157.1(4)
C11 C10 C14 N2 174.3(6)
C9 C10 C14 N2 -5.5(9)
Fe C10 C14 N2 -125.3(6)
C11 C10 C14 C13 -2.9(7)
C9 C10 C14 C13 177.2(5)
Fe C10 C14 C13 57.5(4)
C11 C10 C14 Fe -60.4(4)
C9 C10 C14 Fe 119.8(6)
C12 C13 C14 N2 -174.9(6)
Fe C13 C14 N2 126.3(6)
C12 C13 C14 C10 2.3(7)
Fe C13 C14 C10 -56.5(4)
C12 C13 C14 Fe 58.8(4)
C1 Fe C14 N2 52.8(6)
C10 Fe C14 N2 117.6(7)
C11 Fe C14 N2 156.9(6)
C5 Fe C14 N2 10.5(6)
C2 Fe C14 N2 81.6(9)
C12 Fe C14 N2 -158.8(6)
C4 Fe C14 N2 -30.7(7)
C3 Fe C14 N2 -59.8(11)
C13 Fe C14 N2 -121.1(7)
C1 Fe C14 C10 -64.9(4)
C11 Fe C14 C10 39.3(4)
C5 Fe C14 C10 -107.1(4)
C2 Fe C14 C10 -36.0(9)
C12 Fe C14 C10 83.6(4)
C4 Fe C14 C10 -148.3(4)
C3 Fe C14 C10 -177.4(8)
C13 Fe C14 C10 121.3(5)
C1 Fe C14 C13 173.8(4)
C10 Fe C14 C13 -121.3(5)
C11 Fe C14 C13 -82.1(4)
C5 Fe C14 C13 131.6(4)
C2 Fe C14 C13 -157.4(7)
C12 Fe C14 C13 -37.7(4)
C4 Fe C14 C13 90.3(4)
C3 Fe C14 C13 61.3(9)
C10 C9 N1 C16 65.3(7)
C8 C9 N1 C16 -168.7(6)
C10 C9 N1 C15 -173.2(6)
C8 C9 N1 C15 -47.2(8)
C10 C14 N2 C17 -165.5(6)
C13 C14 N2 C17 11.2(9)
Fe C14 N2 C17 104.8(6)
C14 N2 C17 C18 154.1(6)
C14 N2 C17 C19 -81.8(7)
N2 C17 C18 F3 -175.0(6)
C19 C17 C18 F3 60.8(8)
N2 C17 C18 F1 65.4(8)
C19 C17 C18 F1 -58.8(8)
N2 C17 C18 F2 -54.9(8)
C19 C17 C18 F2 -179.1(6)
N2 C17 C19 C24 -35.7(8)
C18 C17 C19 C24 87.4(8)
N2 C17 C19 C20 143.2(6)
C18 C17 C19 C20 -93.7(8)
C24 C19 C20 C21 -0.3(11)
C17 C19 C20 C21 -179.2(7)
C19 C20 C21 C22 1.6(12)
C20 C21 C22 C23 -1.2(12)
C21 C22 C23 C24 -0.5(12)
C22 C23 C24 C19 1.7(11)
C20 C19 C24 C23 -1.3(10)
C17 C19 C24 C23 177.6(6)
